data_7201573
loop_
_publ_author_name
'Bo, Qi-Bing'
'Sun, Zhong-Xi'
'Forsling, Willis'

_publ_section_title
;
 A new family of 3D 3d--4f heterometallic frameworks comprising 1D
 inorganic lanthanide ladders and organic CuI-bipyridine chains
;
_journal_issue 2
_journal_name_full CrystEngComm
_journal_page_first 232
_journal_paper_doi 10.1039/b710786b
_journal_volume 10
_journal_year 2008
_chemical_formula_sum 'C34 H30 Cu2 N6 O20 S2 Sm2'
_chemical_formula_weight 1334.54
_chemical_name_systematic
;
?
;
_space_group_IT_number 2
_symmetry_cell_setting triclinic
_symmetry_space_group_name_Hall '-P 1'
_symmetry_space_group_name_H-M 'P -1'
_atom_sites_solution_hydrogens geom
_atom_sites_solution_primary direct
_atom_sites_solution_secondary difmap
_audit_creation_method SHELXL-97
_cell_angle_alpha 97.447(3)
_cell_angle_beta 93.032(3)
_cell_angle_gamma 95.620(3)
_cell_formula_units_Z 1
_cell_length_a 6.3467(16)
_cell_length_b 12.237(3)
_cell_length_c 13.363(4)
_cell_measurement_reflns_used 3711
_cell_measurement_temperature 293(2)
_cell_measurement_theta_max 28.205
_cell_measurement_theta_min 2.435
_cell_volume 1021.9(5)
_computing_cell_refinement 'Bruker SMART'
_computing_data_collection 'Bruker SMART'
_computing_data_reduction 'Bruker SAINT'
_computing_molecular_graphics 'Bruker SHELXTL'
_computing_publication_material 'Bruker SHELXTL'
_computing_structure_refinement 'SHELXL-97 (Sheldrick, 1997)'
_computing_structure_solution 'SHELXS-97 (Sheldrick, 1990)'
_diffrn_ambient_temperature 293(2)
_diffrn_measured_fraction_theta_full 0.962
_diffrn_measured_fraction_theta_max 0.962
_diffrn_measurement_device_type 'CCD area detector'
_diffrn_measurement_method 'phi and omega scans'
_diffrn_radiation_monochromator graphite
_diffrn_radiation_source 'fine-focus sealed tube'
_diffrn_radiation_type MoK\a
_diffrn_radiation_wavelength 0.71073
_diffrn_reflns_av_R_equivalents 0.0461
_diffrn_reflns_av_sigmaI/netI 0.0772
_diffrn_reflns_limit_h_max 7
_diffrn_reflns_limit_h_min -7
_diffrn_reflns_limit_k_max 12
_diffrn_reflns_limit_k_min -14
_diffrn_reflns_limit_l_max 15
_diffrn_reflns_limit_l_min -11
_diffrn_reflns_number 5170
_diffrn_reflns_theta_full 25.01
_diffrn_reflns_theta_max 25.01
_diffrn_reflns_theta_min 1.69
_exptl_absorpt_coefficient_mu 4.051
_exptl_absorpt_correction_T_max 0.3482
_exptl_absorpt_correction_T_min 0.1879
_exptl_absorpt_correction_type multi-scan
_exptl_absorpt_process_details sadabs
_exptl_crystal_density_diffrn 2.169
_exptl_crystal_density_meas 0
_exptl_crystal_density_method 'not measured'
_exptl_crystal_F_000 650
_exptl_crystal_size_max 0.62
_exptl_crystal_size_mid 0.57
_exptl_crystal_size_min 0.33
_refine_diff_density_max 1.882
_refine_diff_density_min -3.240
_refine_diff_density_rms 0.290
_refine_ls_extinction_method none
_refine_ls_goodness_of_fit_ref 1.094
_refine_ls_hydrogen_treatment mixed
_refine_ls_matrix_type full
_refine_ls_number_parameters 299
_refine_ls_number_reflns 3471
_refine_ls_number_restraints 198
_refine_ls_restrained_S_all 1.095
_refine_ls_R_factor_all 0.0733
_refine_ls_R_factor_gt 0.0664
_refine_ls_shift/su_max 0.001
_refine_ls_shift/su_mean 0.000
_refine_ls_structure_factor_coef Fsqd
_refine_ls_weighting_details 'calc w=1/[\s^2^(Fo^2^)+(0.1236P)^2^+0.0000P] where P=(Fo^2^+2Fc^2^)/3'
_refine_ls_weighting_scheme calc
_refine_ls_wR_factor_gt 0.1701
_refine_ls_wR_factor_ref 0.1782
_reflns_number_gt 3037
_reflns_number_total 3471
_reflns_threshold_expression >2sigma(I)
_cod_data_source_file b710786b.txt
_cod_data_source_block 061122d
_cod_depositor_comments
;
The following automatic conversions were performed:
'_symmetry_cell_setting' value 'Triclinic' changed to 'triclinic'
according to '/home/saulius/struct/CIF-dictionaries/cif_core.dic'
dictionary named 'cif_core.dic' version 2.4.1 from 2010-06-29.

Automatic conversion script
Id: cif_fix_enum 1527 2010-12-29 10:47:43Z saulius 
;
_cod_original_sg_symbol_H-M P-1
_cod_database_code 7201573

loop_
_symmetry_equiv_pos_as_xyz
'x, y, z'
'-x, -y, -z'

loop_
_atom_site_label
_atom_site_type_symbol
_atom_site_fract_x
_atom_site_fract_y
_atom_site_fract_z
_atom_site_U_iso_or_equiv
_atom_site_adp_type
_atom_site_occupancy
_atom_site_symmetry_multiplicity
_atom_site_calc_flag
_atom_site_refinement_flags
_atom_site_disorder_assembly
_atom_site_disorder_group
O8 O 0.0564(9) 0.6753(5) 0.4970(5) 0.0165(14) Uani 1 1 d U . .
O7 O 0.0093(10) 0.5428(5) 0.3524(5) 0.0207(14) Uani 1 1 d . . .
Sm1 Sm 0.68260(6) 0.62180(3) 0.42820(3) 0.0126(2) Uani 1 1 d . . .
Cu1 Cu 0.7459(4) 0.76889(16) 0.05788(15) 0.0675(6) Uani 1 1 d . . .
N1 N 0.7152(11) 0.8300(6) 0.4667(6) 0.0156(16) Uani 1 1 d . . .
N2 N 0.486(3) 0.6730(12) 0.0373(10) 0.073(3) Uani 1 1 d U . .
N3 N 1.016(2) 0.8450(12) 0.0324(9) 0.068(2) Uani 1 1 d U . .
O1 O 0.7552(10) 0.7206(6) 0.2900(5) 0.0230(15) Uani 1 1 d . . .
O2 O 0.7339(16) 0.8703(7) 0.2122(6) 0.046(2) Uani 1 1 d . . .
O3 O 0.6467(11) 0.6970(6) 0.5998(5) 0.0273(16) Uani 1 1 d . . .
O4 O 0.624(2) 0.8335(9) 0.7224(8) 0.073(3) Uani 1 1 d U . .
O5 O 0.3284(10) 0.6757(5) 0.3746(5) 0.0207(15) Uani 1 1 d . . .
O6 O 0.3042(10) 0.5343(5) 0.4760(5) 0.0200(15) Uani 1 1 d . . .
O9 O 0.5631(12) 0.4623(6) 0.2999(5) 0.0297(17) Uani 1 1 d . . .
H18 H 0.5022 0.4066 0.3242 0.045 Uiso 1 1 d R . .
H19 H 0.6892 0.4458 0.2889 0.045 Uiso 1 1 d R . .
O10 O 0.8425(19) 0.2919(9) 0.2843(8) 0.074(3) Uani 1 1 d . . .
H20 H 0.8844 0.2879 0.3459 0.111 Uiso 1 1 d R . .
H21 H 0.8018 0.3571 0.2865 0.111 Uiso 1 1 d R . .
S1 S 0.1724(3) 0.60709(17) 0.42337(16) 0.0123(5) Uani 1 1 d . . .
C1 C 0.7459(15) 0.8228(8) 0.2895(8) 0.022(2) Uani 1 1 d . . .
C2 C 0.7421(14) 0.8904(7) 0.3916(8) 0.018(2) Uani 1 1 d . . .
C3 C 0.7617(17) 1.0052(9) 0.4096(10) 0.031(3) Uani 1 1 d . . .
H3 H 0.7750 1.0465 0.3561 0.038 Uiso 1 1 calc R . .
C4 C 0.7613(16) 1.0572(9) 0.5060(10) 0.035(3) Uani 1 1 d . . .
H4 H 0.7794 1.1341 0.5195 0.042 Uiso 1 1 calc R . .
C5 C 0.7332(15) 0.9930(8) 0.5844(9) 0.028(3) Uani 1 1 d . . .
H5 H 0.7341 1.0267 0.6510 0.034 Uiso 1 1 calc R . .
C6 C 0.7039(14) 0.8777(8) 0.5617(8) 0.022(2) Uani 1 1 d . . .
C7 C 0.6579(18) 0.7974(8) 0.6342(8) 0.026(2) Uani 1 1 d . . .
C8 C 0.379(3) 0.6445(16) 0.1125(13) 0.085(3) Uani 1 1 d U . .
H8 H 0.4356 0.6706 0.1779 0.102 Uiso 1 1 calc R . .
C9 C 0.180(4) 0.5758(16) 0.1013(13) 0.084(3) Uani 1 1 d U . .
H9 H 0.1084 0.5603 0.1577 0.101 Uiso 1 1 calc R . .
C10 C 0.099(3) 0.5347(14) 0.0081(11) 0.073(3) Uani 1 1 d U . .
C11 C 0.214(3) 0.5652(17) -0.0706(12) 0.082(3) Uani 1 1 d U . .
H11 H 0.1662 0.5373 -0.1368 0.099 Uiso 1 1 calc R . .
C12 C 0.399(3) 0.6368(16) -0.0524(12) 0.082(3) Uani 1 1 d U . .
H12 H 0.4642 0.6604 -0.1077 0.099 Uiso 1 1 calc R . .
C13 C 1.142(3) 0.8951(17) 0.1068(13) 0.081(3) Uani 1 1 d U . .
H13 H 1.1045 0.8870 0.1719 0.097 Uiso 1 1 calc R . .
C14 C 1.329(3) 0.9599(17) 0.0973(12) 0.079(3) Uani 1 1 d U . .
H14 H 1.4069 0.9980 0.1544 0.095 Uiso 1 1 calc R . .
C15 C 1.397(3) 0.9672(14) 0.0067(11) 0.067(3) Uani 1 1 d U . .
C16 C 1.273(3) 0.9115(16) -0.0721(13) 0.079(3) Uani 1 1 d U . .
H16 H 1.3172 0.9130 -0.1372 0.095 Uiso 1 1 calc R . .
C17 C 1.087(3) 0.8536(16) -0.0592(12) 0.078(3) Uani 1 1 d U . .
H17 H 1.0049 0.8184 -0.1160 0.094 Uiso 1 1 calc R . .

loop_
_atom_site_aniso_label
_atom_site_aniso_U_11
_atom_site_aniso_U_22
_atom_site_aniso_U_33
_atom_site_aniso_U_23
_atom_site_aniso_U_13
_atom_site_aniso_U_12
O8 0.010(3) 0.017(3) 0.022(3) -0.005(3) 0.008(3) 0.005(2)
O7 0.020(3) 0.021(3) 0.020(4) 0.000(3) 0.002(3) 0.001(3)
Sm1 0.0114(3) 0.0132(3) 0.0140(3) 0.0028(2) 0.00540(19) 0.00185(19)
Cu1 0.1006(16) 0.0526(11) 0.0482(12) -0.0048(9) -0.0195(11) 0.0311(11)
N1 0.012(4) 0.011(4) 0.022(4) -0.001(3) 0.007(3) -0.002(3)
N2 0.110(6) 0.076(5) 0.027(4) -0.005(4) -0.020(4) 0.011(5)
N3 0.082(5) 0.090(6) 0.029(4) -0.011(4) -0.007(4) 0.026(5)
O1 0.022(4) 0.032(4) 0.018(4) 0.007(3) 0.012(3) 0.008(3)
O2 0.070(6) 0.044(5) 0.025(5) 0.018(4) 0.008(4) -0.009(4)
O3 0.034(4) 0.026(4) 0.020(4) -0.003(3) 0.016(3) -0.003(3)
O4 0.119(8) 0.062(6) 0.034(5) -0.008(4) 0.026(5) 0.003(6)
O5 0.010(3) 0.025(4) 0.031(4) 0.015(3) 0.008(3) 0.005(3)
O6 0.015(3) 0.025(4) 0.023(4) 0.010(3) 0.006(3) 0.007(3)
O9 0.030(4) 0.035(4) 0.020(4) -0.007(3) 0.007(3) -0.009(3)
O10 0.105(9) 0.081(8) 0.041(6) 0.003(6) 0.010(6) 0.048(7)
S1 0.0095(11) 0.0156(11) 0.0128(12) 0.0026(9) 0.0057(9) 0.0028(9)
C1 0.022(5) 0.021(5) 0.026(6) 0.016(4) 0.010(4) 0.003(4)
C2 0.008(4) 0.018(5) 0.029(6) 0.006(4) 0.003(4) 0.000(3)
C3 0.028(6) 0.020(5) 0.046(7) 0.005(5) 0.000(5) 0.004(4)
C4 0.022(6) 0.017(5) 0.063(9) 0.000(5) 0.004(5) -0.001(4)
C5 0.018(5) 0.024(5) 0.040(7) -0.014(5) -0.002(5) 0.011(4)
C6 0.011(4) 0.018(5) 0.035(6) -0.003(4) 0.006(4) 0.001(4)
C7 0.041(6) 0.024(5) 0.015(5) -0.003(4) 0.016(4) 0.004(5)
C8 0.126(7) 0.087(6) 0.032(5) -0.003(5) -0.025(5) -0.008(6)
C9 0.124(7) 0.085(6) 0.032(5) -0.003(5) -0.022(5) -0.007(6)
C10 0.111(7) 0.076(6) 0.026(5) -0.003(5) -0.026(5) 0.012(5)
C11 0.112(7) 0.095(6) 0.030(5) -0.011(5) -0.019(5) 0.004(6)
C12 0.112(7) 0.096(6) 0.030(5) -0.010(5) -0.015(5) 0.003(6)
C13 0.087(6) 0.112(6) 0.037(5) -0.016(5) -0.001(5) 0.017(6)
C14 0.086(6) 0.109(6) 0.035(5) -0.017(5) -0.006(5) 0.014(5)
C15 0.084(6) 0.085(6) 0.030(5) -0.012(5) -0.011(5) 0.028(5)
C16 0.099(6) 0.097(6) 0.035(5) -0.010(5) -0.009(5) 0.005(6)
C17 0.096(6) 0.097(6) 0.035(5) -0.008(5) -0.011(5) 0.007(5)

loop_
_atom_type_symbol
_atom_type_description
_atom_type_scat_dispersion_real
_atom_type_scat_dispersion_imag
_atom_type_scat_source
C C 0.0033 0.0016 'International Tables Vol C Tables 4.2.6.8 and 6.1.1.4'
H H 0.0000 0.0000 'International Tables Vol C Tables 4.2.6.8 and 6.1.1.4'
N N 0.0061 0.0033 'International Tables Vol C Tables 4.2.6.8 and 6.1.1.4'
O O 0.0106 0.0060 'International Tables Vol C Tables 4.2.6.8 and 6.1.1.4'
Sm Sm -0.1638 3.4418 'International Tables Vol C Tables 4.2.6.8 and 6.1.1.4'
S S 0.1246 0.1234 'International Tables Vol C Tables 4.2.6.8 and 6.1.1.4'
Cu Cu 0.3201 1.2651 'International Tables Vol C Tables 4.2.6.8 and 6.1.1.4'

loop_
_geom_angle_atom_site_label_1
_geom_angle_atom_site_label_2
_geom_angle_atom_site_label_3
_geom_angle
_geom_angle_site_symmetry_1
_geom_angle_site_symmetry_3
_geom_angle_publ_flag
S1 O8 Sm1 101.1(3) . 1_455 ?
S1 O7 Sm1 98.2(3) . 1_455 ?
O1 Sm1 O3 127.5(2) . . ?
O1 Sm1 O6 154.7(2) . 2_666 ?
O3 Sm1 O6 74.8(2) . 2_666 ?
O1 Sm1 O9 86.0(2) . . ?
O3 Sm1 O9 142.8(2) . . ?
O6 Sm1 O9 77.4(2) 2_666 . ?
O1 Sm1 O8 89.0(2) . 1_655 ?
O3 Sm1 O8 76.5(2) . 1_655 ?
O6 Sm1 O8 85.1(2) 2_666 1_655 ?
O9 Sm1 O8 125.1(2) . 1_655 ?
O1 Sm1 O5 76.5(2) . . ?
O3 Sm1 O5 91.4(2) . . ?
O6 Sm1 O5 118.7(2) 2_666 . ?
O9 Sm1 O5 80.6(2) . . ?
O8 Sm1 O5 149.9(2) 1_655 . ?
O1 Sm1 N1 64.0(2) . . ?
O3 Sm1 N1 63.6(2) . . ?
O6 Sm1 N1 136.9(2) 2_666 . ?
O9 Sm1 N1 144.7(3) . . ?
O8 Sm1 N1 75.2(2) 1_655 . ?
O5 Sm1 N1 74.7(2) . . ?
O1 Sm1 O7 74.7(2) . 1_655 ?
O3 Sm1 O7 127.6(2) . 1_655 ?
O6 Sm1 O7 81.8(2) 2_666 1_655 ?
O9 Sm1 O7 71.0(2) . 1_655 ?
O8 Sm1 O7 55.1(2) 1_655 1_655 ?
O5 Sm1 O7 140.6(2) . 1_655 ?
N1 Sm1 O7 114.6(2) . 1_655 ?
O1 Sm1 O6 127.3(2) . . ?
O3 Sm1 O6 74.0(2) . . ?
O6 Sm1 O6 65.4(2) 2_666 . ?
O9 Sm1 O6 72.2(2) . . ?
O8 Sm1 O6 142.6(2) 1_655 . ?
O5 Sm1 O6 53.4(2) . . ?
N1 Sm1 O6 110.5(2) . . ?
O7 Sm1 O6 134.9(2) 1_655 . ?
O1 Sm1 S1 80.37(16) . 1_655 ?
O3 Sm1 S1 102.52(18) . 1_655 ?
O6 Sm1 S1 83.18(15) 2_666 1_655 ?
O9 Sm1 S1 98.16(18) . 1_655 ?
O8 Sm1 S1 27.60(14) 1_655 1_655 ?
O5 Sm1 S1 156.84(16) . 1_655 ?
N1 Sm1 S1 94.87(17) . 1_655 ?
O7 Sm1 S1 27.47(15) 1_655 1_655 ?
O6 Sm1 S1 148.32(14) . 1_655 ?
N2 Cu1 N3 160.8(6) . . ?
N2 Cu1 O2 105.6(5) . . ?
N3 Cu1 O2 93.4(4) . . ?
C2 N1 C6 121.2(8) . . ?
C2 N1 Sm1 119.2(6) . . ?
C6 N1 Sm1 119.6(6) . . ?
C12 N2 C8 115.6(18) . . ?
C12 N2 Cu1 122.0(14) . . ?
C8 N2 Cu1 122.3(12) . . ?
C13 N3 C17 114.4(17) . . ?
C13 N3 Cu1 120.2(13) . . ?
C17 N3 Cu1 125.3(12) . . ?
C1 O1 Sm1 125.7(6) . . ?
C1 O2 Cu1 118.9(8) . . ?
C7 O3 Sm1 126.3(7) . . ?
S1 O5 Sm1 105.7(3) . . ?
S1 O6 Sm1 148.2(4) . 2_666 ?
S1 O6 Sm1 97.1(3) . . ?
Sm1 O6 Sm1 114.6(2) 2_666 . ?
Sm1 O9 H18 113.8 . . ?
Sm1 O9 H19 94.4 . . ?
H18 O9 H19 105.3 . . ?
H20 O10 H21 104.0 . . ?
O7 S1 O5 113.5(4) . . ?
O7 S1 O8 105.6(4) . . ?
O5 S1 O8 111.6(4) . . ?
O7 S1 O6 111.9(4) . . ?
O5 S1 O6 103.7(4) . . ?
O8 S1 O6 110.6(4) . . ?
O7 S1 Sm1 54.3(3) . 1_455 ?
O5 S1 Sm1 128.0(3) . 1_455 ?
O8 S1 Sm1 51.3(2) . 1_455 ?
O6 S1 Sm1 128.2(3) . 1_455 ?
O2 C1 O1 125.6(10) . . ?
O2 C1 C2 118.8(9) . . ?
O1 C1 C2 115.6(8) . . ?
N1 C2 C3 121.0(10) . . ?
N1 C2 C1 113.9(8) . . ?
C3 C2 C1 125.1(9) . . ?
C4 C3 C2 119.6(11) . . ?
C4 C3 H3 120.2 . . ?
C2 C3 H3 120.2 . . ?
C3 C4 C5 118.9(10) . . ?
C3 C4 H4 120.5 . . ?
C5 C4 H4 120.5 . . ?
C6 C5 C4 119.2(11) . . ?
C6 C5 H5 120.4 . . ?
C4 C5 H5 120.4 . . ?
N1 C6 C5 119.8(10) . . ?
N1 C6 C7 113.8(8) . . ?
C5 C6 C7 126.4(10) . . ?
O4 C7 O3 124.5(10) . . ?
O4 C7 C6 118.8(9) . . ?
O3 C7 C6 116.7(9) . . ?
N2 C8 C9 124.6(16) . . ?
N2 C8 H8 117.7 . . ?
C9 C8 H8 117.7 . . ?
C10 C9 C8 118.5(19) . . ?
C10 C9 H9 120.7 . . ?
C8 C9 H9 120.7 . . ?
C9 C10 C11 116.4(18) . . ?
C9 C10 C10 121(2) . 2_565 ?
C11 C10 C10 122.5(17) . 2_565 ?
C10 C11 C12 121.0(15) . . ?
C10 C11 H11 119.5 . . ?
C12 C11 H11 119.5 . . ?
N2 C12 C11 123.8(19) . . ?
N2 C12 H12 118.1 . . ?
C11 C12 H12 118.1 . . ?
N3 C13 C14 125.1(18) . . ?
N3 C13 H13 117.4 . . ?
C14 C13 H13 117.4 . . ?
C15 C14 C13 119.4(16) . . ?
C15 C14 H14 120.3 . . ?
C13 C14 H14 120.3 . . ?
C14 C15 C16 116.5(19) . . ?
C14 C15 C15 121.1(18) . 2_875 ?
C16 C15 C15 122.4(19) . 2_875 ?
C15 C16 C17 121.8(18) . . ?
C15 C16 H16 119.1 . . ?
C17 C16 H16 119.1 . . ?
N3 C17 C16 122.5(16) . . ?
N3 C17 H17 118.7 . . ?
C16 C17 H17 118.7 . . ?

loop_
_geom_bond_atom_site_label_1
_geom_bond_atom_site_label_2
_geom_bond_distance
_geom_bond_site_symmetry_2
_geom_bond_publ_flag
O8 S1 1.480(6) . ?
O8 Sm1 2.492(6) 1_455 ?
O7 S1 1.461(7) . ?
O7 Sm1 2.573(6) 1_455 ?
Sm1 O1 2.375(7) . ?
Sm1 O3 2.389(7) . ?
Sm1 O6 2.439(6) 2_666 ?
Sm1 O9 2.455(7) . ?
Sm1 O8 2.492(6) 1_655 ?
Sm1 O5 2.499(6) . ?
Sm1 N1 2.519(7) . ?
Sm1 O7 2.573(7) 1_655 ?
Sm1 O6 2.675(7) . ?
Sm1 S1 3.135(2) 1_655 ?
Cu1 N2 1.912(16) . ?
Cu1 N3 1.939(16) . ?
Cu1 O2 2.274(9) . ?
N1 C2 1.330(12) . ?
N1 C6 1.335(13) . ?
N2 C12 1.298(19) . ?
N2 C8 1.31(2) . ?
N3 C13 1.29(2) . ?
N3 C17 1.34(2) . ?
O1 C1 1.258(12) . ?
O2 C1 1.251(13) . ?
O3 C7 1.249(12) . ?
O4 C7 1.242(13) . ?
O5 S1 1.469(7) . ?
O6 S1 1.495(6) . ?
O6 Sm1 2.439(6) 2_666 ?
O9 H18 0.8600 . ?
O9 H19 0.8602 . ?
O10 H20 0.8600 . ?
O10 H21 0.8600 . ?
S1 Sm1 3.135(2) 1_455 ?
C1 C2 1.505(14) . ?
C2 C3 1.386(14) . ?
C3 C4 1.361(17) . ?
C3 H3 0.9300 . ?
C4 C5 1.397(17) . ?
C4 H4 0.9300 . ?
C5 C6 1.397(14) . ?
C5 H5 0.9300 . ?
C6 C7 1.485(14) . ?
C8 C9 1.44(3) . ?
C8 H8 0.9300 . ?
C9 C10 1.34(2) . ?
C9 H9 0.9300 . ?
C10 C11 1.38(3) . ?
C10 C10 1.44(4) 2_565 ?
C11 C12 1.38(3) . ?
C11 H11 0.9300 . ?
C12 H12 0.9300 . ?
C13 C14 1.38(3) . ?
C13 H13 0.9300 . ?
C14 C15 1.32(2) . ?
C14 H14 0.9300 . ?
C15 C16 1.35(2) . ?
C15 C15 1.50(4) 2_875 ?
C16 C17 1.35(3) . ?
C16 H16 0.9300 . ?
C17 H17 0.9300 . ?

loop_
_geom_torsion_atom_site_label_1
_geom_torsion_atom_site_label_2
_geom_torsion_atom_site_label_3
_geom_torsion_atom_site_label_4
_geom_torsion
_geom_torsion_site_symmetry_1
_geom_torsion_site_symmetry_2
_geom_torsion_site_symmetry_3
_geom_torsion_site_symmetry_4
_geom_torsion_publ_flag
O1 Sm1 N1 C2 4.3(6) . . . . ?
O3 Sm1 N1 C2 -177.3(7) . . . . ?
O6 Sm1 N1 C2 166.3(5) 2_666 . . . ?
O9 Sm1 N1 C2 -30.4(8) . . . . ?
O8 Sm1 N1 C2 100.6(6) 1_655 . . . ?
O5 Sm1 N1 C2 -77.8(6) . . . . ?
O7 Sm1 N1 C2 61.2(7) 1_655 . . . ?
O6 Sm1 N1 C2 -118.3(6) . . . . ?
S1 Sm1 N1 C2 81.1(6) 1_655 . . . ?
O1 Sm1 N1 C6 -176.1(7) . . . . ?
O3 Sm1 N1 C6 2.2(6) . . . . ?
O6 Sm1 N1 C6 -14.1(8) 2_666 . . . ?
O9 Sm1 N1 C6 149.1(6) . . . . ?
O8 Sm1 N1 C6 -79.8(6) 1_655 . . . ?
O5 Sm1 N1 C6 101.7(6) . . . . ?
O7 Sm1 N1 C6 -119.2(6) 1_655 . . . ?
O6 Sm1 N1 C6 61.3(7) . . . . ?
S1 Sm1 N1 C6 -99.3(6) 1_655 . . . ?
N3 Cu1 N2 C12 -21(3) . . . . ?
O2 Cu1 N2 C12 152.0(15) . . . . ?
N3 Cu1 N2 C8 163.1(17) . . . . ?
O2 Cu1 N2 C8 -24.1(17) . . . . ?
N2 Cu1 N3 C13 -164.5(16) . . . . ?
O2 Cu1 N3 C13 22.5(15) . . . . ?
N2 Cu1 N3 C17 17(3) . . . . ?
O2 Cu1 N3 C17 -155.7(15) . . . . ?
O3 Sm1 O1 C1 -13.2(9) . . . . ?
O6 Sm1 O1 C1 -161.7(7) 2_666 . . . ?
O9 Sm1 O1 C1 149.4(8) . . . . ?
O8 Sm1 O1 C1 -85.3(8) 1_655 . . . ?
O5 Sm1 O1 C1 68.1(8) . . . . ?
N1 Sm1 O1 C1 -11.3(7) . . . . ?
O7 Sm1 O1 C1 -139.2(8) 1_655 . . . ?
O6 Sm1 O1 C1 85.4(8) . . . . ?
S1 Sm1 O1 C1 -111.6(8) 1_655 . . . ?
N2 Cu1 O2 C1 68.9(10) . . . . ?
N3 Cu1 O2 C1 -113.5(9) . . . . ?
O1 Sm1 O3 C7 1.8(10) . . . . ?
O6 Sm1 O3 C7 168.4(9) 2_666 . . . ?
O9 Sm1 O3 C7 -148.6(8) . . . . ?
O8 Sm1 O3 C7 79.9(9) 1_655 . . . ?
O5 Sm1 O3 C7 -72.2(9) . . . . ?
N1 Sm1 O3 C7 -0.1(8) . . . . ?
O7 Sm1 O3 C7 101.7(9) 1_655 . . . ?
O6 Sm1 O3 C7 -123.4(9) . . . . ?
S1 Sm1 O3 C7 89.2(8) 1_655 . . . ?
O1 Sm1 O5 S1 165.0(4) . . . . ?
O3 Sm1 O5 S1 -66.6(4) . . . . ?
O6 Sm1 O5 S1 6.8(5) 2_666 . . . ?
O9 Sm1 O5 S1 76.9(4) . . . . ?
O8 Sm1 O5 S1 -131.7(4) 1_655 . . . ?
N1 Sm1 O5 S1 -128.7(4) . . . . ?
O7 Sm1 O5 S1 120.9(4) 1_655 . . . ?
O6 Sm1 O5 S1 2.2(3) . . . . ?
S1 Sm1 O5 S1 165.8(2) 1_655 . . . ?
O1 Sm1 O6 S1 -23.2(4) . . . . ?
O3 Sm1 O6 S1 102.2(4) . . . . ?
O6 Sm1 O6 S1 -177.6(5) 2_666 . . . ?
O9 Sm1 O6 S1 -93.5(4) . . . . ?
O8 Sm1 O6 S1 141.3(3) 1_655 . . . ?
O5 Sm1 O6 S1 -2.1(3) . . . . ?
N1 Sm1 O6 S1 49.1(4) . . . . ?
O7 Sm1 O6 S1 -130.2(3) 1_655 . . . ?
S1 Sm1 O6 S1 -169.86(17) 1_655 . . . ?
O1 Sm1 O6 Sm1 154.4(3) . . . 2_666 ?
O3 Sm1 O6 Sm1 -80.3(3) . . . 2_666 ?
O6 Sm1 O6 Sm1 0.0 2_666 . . 2_666 ?
O9 Sm1 O6 Sm1 84.0(3) . . . 2_666 ?
O8 Sm1 O6 Sm1 -41.1(5) 1_655 . . 2_666 ?
O5 Sm1 O6 Sm1 175.5(4) . . . 2_666 ?
N1 Sm1 O6 Sm1 -133.3(3) . . . 2_666 ?
O7 Sm1 O6 Sm1 47.3(4) 1_655 . . 2_666 ?
S1 Sm1 O6 Sm1 7.7(5) 1_655 . . 2_666 ?
Sm1 O7 S1 O5 -120.9(3) 1_455 . . . ?
Sm1 O7 S1 O8 1.7(4) 1_455 . . . ?
Sm1 O7 S1 O6 122.1(3) 1_455 . . . ?
Sm1 O5 S1 O7 -124.9(4) . . . . ?
Sm1 O5 S1 O8 115.9(4) . . . . ?
Sm1 O5 S1 O6 -3.2(4) . . . . ?
Sm1 O5 S1 Sm1 172.96(10) . . . 1_455 ?
Sm1 O8 S1 O7 -1.8(4) 1_455 . . . ?
Sm1 O8 S1 O5 122.0(3) 1_455 . . . ?
Sm1 O8 S1 O6 -123.0(3) 1_455 . . . ?
Sm1 O6 S1 O7 -50.2(9) 2_666 . . . ?
Sm1 O6 S1 O7 125.6(3) . . . . ?
Sm1 O6 S1 O5 -172.9(7) 2_666 . . . ?
Sm1 O6 S1 O5 2.9(4) . . . . ?
Sm1 O6 S1 O8 67.3(8) 2_666 . . . ?
Sm1 O6 S1 O8 -116.9(3) . . . . ?
Sm1 O6 S1 Sm1 11.0(10) 2_666 . . 1_455 ?
Sm1 O6 S1 Sm1 -173.24(11) . . . 1_455 ?
Cu1 O2 C1 O1 -3.3(15) . . . . ?
Cu1 O2 C1 C2 178.9(6) . . . . ?
Sm1 O1 C1 O2 -162.0(8) . . . . ?
Sm1 O1 C1 C2 16.0(12) . . . . ?
C6 N1 C2 C3 0.7(13) . . . . ?
Sm1 N1 C2 C3 -179.7(7) . . . . ?
C6 N1 C2 C1 -178.6(8) . . . . ?
Sm1 N1 C2 C1 1.0(9) . . . . ?
O2 C1 C2 N1 168.0(9) . . . . ?
O1 C1 C2 N1 -10.1(12) . . . . ?
O2 C1 C2 C3 -11.3(15) . . . . ?
O1 C1 C2 C3 170.6(9) . . . . ?
N1 C2 C3 C4 2.5(15) . . . . ?
C1 C2 C3 C4 -178.3(9) . . . . ?
C2 C3 C4 C5 -2.3(15) . . . . ?
C3 C4 C5 C6 -0.8(14) . . . . ?
C2 N1 C6 C5 -3.9(13) . . . . ?
Sm1 N1 C6 C5 176.6(7) . . . . ?
C2 N1 C6 C7 175.8(8) . . . . ?
Sm1 N1 C6 C7 -3.8(10) . . . . ?
C4 C5 C6 N1 3.9(14) . . . . ?
C4 C5 C6 C7 -175.7(9) . . . . ?
Sm1 O3 C7 O4 174.8(10) . . . . ?
Sm1 O3 C7 C6 -1.8(13) . . . . ?
N1 C6 C7 O4 -173.2(11) . . . . ?
C5 C6 C7 O4 6.4(17) . . . . ?
N1 C6 C7 O3 3.6(13) . . . . ?
C5 C6 C7 O3 -176.8(10) . . . . ?
C12 N2 C8 C9 2(3) . . . . ?
Cu1 N2 C8 C9 177.8(15) . . . . ?
N2 C8 C9 C10 2(3) . . . . ?
C8 C9 C10 C11 -2(3) . . . . ?
C8 C9 C10 C10 180(2) . . . 2_565 ?
C9 C10 C11 C12 -2(3) . . . . ?
C10 C10 C11 C12 177(2) 2_565 . . . ?
C8 N2 C12 C11 -5(3) . . . . ?
Cu1 N2 C12 C11 178.4(15) . . . . ?
C10 C11 C12 N2 6(3) . . . . ?
C17 N3 C13 C14 4(3) . . . . ?
Cu1 N3 C13 C14 -174.0(15) . . . . ?
N3 C13 C14 C15 -5(3) . . . . ?
C13 C14 C15 C16 1(3) . . . . ?
C13 C14 C15 C15 -177.6(19) . . . 2_875 ?
C14 C15 C16 C17 2(3) . . . . ?
C15 C15 C16 C17 -179(2) 2_875 . . . ?
C13 N3 C17 C16 -1(3) . . . . ?
Cu1 N3 C17 C16 177.2(14) . . . . ?
C15 C16 C17 N3 -2(3) . . . . ?
